data_2200462
loop_
_publ_author_name
'Kruszynski, Rafal'
'Wieczorek, Wanda'

_publ_section_title
;
 Polymorphic form of 1,3,5-tris[(diphenylphosphine oxide)methyl]benzene
 acetonitrile solvate monohydrate
;
_journal_issue 7
_journal_name_full 'Acta Crystallographica Section E'
_journal_page_first o624
_journal_page_last o626
_journal_paper_doi 10.1107/S1600536801010157
_journal_volume 57
_journal_year 2001
_chemical_formula_iupac 'C45 H39 O3 P3, C2 H3 N, H2 O'
_chemical_formula_moiety 'C45 H39 O3 P3, C2 H3 N, H2 O'
_chemical_formula_sum 'C47 H44 N O4 P3'
_chemical_formula_weight 779.74
_chemical_name_systematic
;
benzene-1,3,5-triyltrismethylenetris(diphenylphosphine oxide) acetonitrile
solvate monohydrate
;
_space_group_IT_number 7
_symmetry_cell_setting monoclinic
_symmetry_space_group_name_Hall 'P -2yac'
_symmetry_space_group_name_H-M 'P 1 n 1'
_cell_angle_alpha 90.00
_cell_angle_beta 105.034(10)
_cell_angle_gamma 90.00
_cell_formula_units_Z 2
_cell_length_a 15.3382(14)
_cell_length_b 8.6418(9)
_cell_length_c 15.9748(11)
_cell_measurement_reflns_used 8473
_cell_measurement_temperature 291(2)
_cell_measurement_theta_max 22
_cell_measurement_theta_min 2
_cell_volume 2045.0(3)
_computing_cell_refinement 'CrysAlis RED (UNIL IC & Kuma, 2000)'
_computing_data_collection 'CrysAlis CCD (UNIL IC & Kuma, 2000)'
_computing_data_reduction 'CrysAlis RED'
_computing_molecular_graphics 'XP in SHELXTL/PC (Sheldrick, 1990b) and ORTEP-3 (Farrugia 1997)'
_computing_publication_material SHELXL97
_computing_structure_refinement 'SHELXL97 (Sheldrick, 1997)'
_computing_structure_solution 'SHELXS97 (Sheldrick, 1990a)'
_diffrn_ambient_temperature 291.0(10)
_diffrn_measured_fraction_theta_full .990
_diffrn_measured_fraction_theta_max .990
_diffrn_measurement_device_type 'Kuma KM4-CCD'
_diffrn_measurement_method \w
_diffrn_radiation_monochromator graphite
_diffrn_radiation_source 'fine-focus sealed tube'
_diffrn_radiation_type MoK\a
_diffrn_radiation_wavelength .71073
_diffrn_reflns_av_R_equivalents .0602
_diffrn_reflns_av_sigmaI/netI .0350
_diffrn_reflns_limit_h_max 18
_diffrn_reflns_limit_h_min -18
_diffrn_reflns_limit_k_max 10
_diffrn_reflns_limit_k_min -10
_diffrn_reflns_limit_l_max 18
_diffrn_reflns_limit_l_min -19
_diffrn_reflns_number 20214
_diffrn_reflns_theta_full 25.24
_diffrn_reflns_theta_max 25.24
_diffrn_reflns_theta_min 3.54
_diffrn_standards_decay_% -1.12
_diffrn_standards_interval_count 50
_diffrn_standards_number 2
_exptl_absorpt_coefficient_mu .190
_exptl_absorpt_correction_T_max .9277
_exptl_absorpt_correction_T_min .8943
_exptl_absorpt_correction_type numerical
_exptl_absorpt_process_details '(X-RED; Stoe & Cie, 1999)'
_exptl_crystal_colour 'pale pink'
_exptl_crystal_density_diffrn 1.266
_exptl_crystal_density_meas ?
_exptl_crystal_density_method 'not measured'
_exptl_crystal_description pyramid
_exptl_crystal_F_000 820
_exptl_crystal_size_max .60
_exptl_crystal_size_mid .40
_exptl_crystal_size_min .40
_refine_diff_density_max .290
_refine_diff_density_min -.416
_refine_ls_abs_structure_details 'Flack (1983)'
_refine_ls_abs_structure_Flack .24(15)
_refine_ls_extinction_coef .0083(5)
_refine_ls_extinction_method SHELXL97
_refine_ls_goodness_of_fit_ref 1.083
_refine_ls_hydrogen_treatment mixed
_refine_ls_matrix_type full
_refine_ls_number_parameters 497
_refine_ls_number_reflns 6643
_refine_ls_number_restraints 2
_refine_ls_restrained_S_all 1.083
_refine_ls_R_factor_all .0794
_refine_ls_R_factor_gt .0785
_refine_ls_shift/su_max .003
_refine_ls_shift/su_mean .001
_refine_ls_structure_factor_coef Fsqd
_refine_ls_weighting_details 'calc w = 1/[\s^2^(Fo^2^)+(0.0113P)^2^+5.8292P] where P = (Fo^2^+2Fc^2^)/3'
_refine_ls_weighting_scheme calc
_refine_ls_wR_factor_ref .1640
_reflns_number_gt 6532
_reflns_number_total 6643
_reflns_threshold_expression I>2\s(I)
_cod_data_source_file cv6030.cif
_cod_data_source_block I
_cod_depositor_comments
;
 Marking attached hydrogen atoms.

 Antanas Vaitkus,
 2017-03-24

The following automatic conversions were performed:

'_exptl_crystal_density_meas' value 'not measured' was changed to '?'
- the value is perceived as not measured.

Automatic conversion script
Id: cif_fix_values 3008 2015-01-20 13:52:24Z robertas 
;
_cod_original_sg_symbol_H-M 'P n'
_cod_database_code 2200462
_cod_database_fobs_code 2200462

loop_
_symmetry_equiv_pos_as_xyz
'x, y, z'
'x+1/2, -y, z+1/2'

loop_
_atom_site_label
_atom_site_fract_x
_atom_site_fract_y
_atom_site_fract_z
_atom_site_U_iso_or_equiv
_atom_site_adp_type
_atom_site_calc_flag
_atom_site_refinement_flags
_atom_site_occupancy
_atom_site_disorder_assembly
_atom_site_disorder_group
_atom_site_type_symbol
_atom_site_attached_hydrogens
P1 -.89339(10) -.96860(17) -.31681(10) .0421(3) Uani d . 1 . . P 0
P2 -.74371(11) -.77740(19) -.71926(11) .0489(4) Uani d . 1 . . P 0
P3 -.62228(12) -.43955(18) -.34069(13) .0543(4) Uani d . 1 . . P 0
O1 -.8595(3) -.8535(5) -.2459(3) .0549(11) Uani d . 1 . . O 0
O2 -.6797(4) -.6471(7) -.6904(4) .0841(18) Uani d . 1 . . O 0
O3 -.6191(3) -.5182(5) -.2568(3) .0649(13) Uani d . 1 . . O 0
C1 -.8119(4) -.8575(7) -.4433(4) .0409(12) Uani d . 1 . . C 0
C2 -.8334(4) -.8705(7) -.5331(4) .0451(14) Uani d . 1 . . C 0
H2 -.8548 -.9642 -.5591 .054 Uiso calc R 1 . . H 0
C3 -.8236(4) -.7484(7) -.5838(4) .0460(14) Uani d . 1 . . C 0
C4 -.7914(4) -.6084(7) -.5443(4) .0486(14) Uani d . 1 . . C 0
H4 -.7857 -.5240 -.5786 .058 Uiso calc R 1 . . H 0
C5 -.7679(4) -.5925(7) -.4557(4) .0447(13) Uani d . 1 . . C 0
C6 -.7793(4) -.7163(6) -.4047(4) .0460(14) Uani d . 1 . . C 0
H6 -.7653 -.7057 -.3448 .055 Uiso calc R 1 . . H 0
C7 -.8193(4) -.9931(7) -.3874(4) .0462(14) Uani d . 1 . . C 0
H7A -.7594 -1.0177 -.3519 .055 Uiso calc R 1 . . H 0
H7B -.8402 -1.0814 -.4247 .055 Uiso calc R 1 . . H 0
C8 -.8437(4) -.7613(8) -.6824(4) .0539(16) Uani d . 1 . . C 0
H8A -.8773 -.6706 -.7085 .065 Uiso calc R 1 . . H 0
H8B -.8814 -.8513 -.7015 .065 Uiso calc R 1 . . H 0
C9 -.7334(4) -.4362(7) -.4158(4) .0514(15) Uani d . 1 . . C 0
H9A -.7760 -.3961 -.3857 .062 Uiso calc R 1 . . H 0
H9B -.7322 -.3647 -.4623 .062 Uiso calc R 1 . . H 0
C10 -.8994(4) -1.1607(7) -.2757(3) .0399(12) Uani d . 1 . . C 0
C11 -.9778(6) -1.2482(9) -.2949(7) .088(3) Uani d . 1 . . C 0
H11 -1.0321 -1.2063 -.3268 .105 Uiso calc R 1 . . H 0
C12 -.9733(7) -1.3976(10) -.2658(8) .119(4) Uani d . 1 . . C 0
H12 -1.0256 -1.4571 -.2803 .143 Uiso calc R 1 . . H 0
C13 -.8980(6) -1.4623(9) -.2179(6) .073(2) Uani d . 1 . . C 0
H13 -.8982 -1.5640 -.1989 .087 Uiso calc R 1 . . H 0
C14 -.8217(6) -1.3783(9) -.1977(5) .073(2) Uani d . 1 . . C 0
H14 -.7681 -1.4226 -.1658 .088 Uiso calc R 1 . . H 0
C15 -.8232(5) -1.2258(9) -.2243(5) .073(2) Uani d . 1 . . C 0
H15 -.7711 -1.1664 -.2068 .088 Uiso calc R 1 . . H 0
C16 -1.0023(4) -.9187(7) -.3845(4) .0441(13) Uani d . 1 . . C 0
C17 -1.0510(5) -.8008(8) -.3574(6) .068(2) Uani d . 1 . . C 0
H17 -1.0262 -.7486 -.3058 .082 Uiso calc R 1 . . H 0
C18 -1.1356(6) -.7621(11) -.4071(7) .094(3) Uani d . 1 . . C 0
H18 -1.1683 -.6842 -.3889 .113 Uiso calc R 1 . . H 0
C19 -1.1724(6) -.8396(12) -.4849(6) .086(3) Uani d . 1 . . C 0
H19 -1.2290 -.8114 -.5190 .103 Uiso calc R 1 . . H 0
C20 -1.1273(6) -.9531(13) -.5103(6) .094(3) Uani d . 1 . . C 0
H20 -1.1541 -1.0068 -.5609 .113 Uiso calc R 1 . . H 0
C21 -1.0414(5) -.9937(9) -.4634(5) .0639(19) Uani d . 1 . . C 0
H21 -1.0096 -1.0702 -.4839 .077 Uiso calc R 1 . . H 0
C22 -.6971(5) -.9642(9) -.6866(4) .0587(18) Uani d . 1 . . C 0
C23 -.6045(6) -.9815(15) -.6644(6) .106(4) Uani d . 1 . . C 0
H23 -.5683 -.8940 -.6605 .128 Uiso calc R 1 . . H 0
C24 -.5641(11) -1.124(2) -.6480(10) .167(9) Uani d . 1 . . C 0
H24 -.5016 -1.1346 -.6331 .201 Uiso calc R 1 . . H 0
C25 -.6174(17) -1.248(2) -.6541(9) .182(12) Uani d . 1 . . C 0
H25 -.5903 -1.3447 -.6449 .218 Uiso calc R 1 . . H 0
C26 -.7071(13) -1.2407(13) -.6725(7) .134(6) Uani d . 1 . . C 0
H26 -.7415 -1.3298 -.6740 .161 Uiso calc R 1 . . H 0
C27 -.7477(7) -1.0970(8) -.6894(5) .075(2) Uani d . 1 . . C 0
H27 -.8103 -1.0899 -.7029 .090 Uiso calc R 1 . . H 0
C28 -.7794(4) -.7865(7) -.8352(4) .0504(15) Uani d . 1 . . C 0
C29 -.7380(6) -.6925(10) -.8824(5) .073(2) Uani d . 1 . . C 0
H29 -.6934 -.6234 -.8546 .087 Uiso calc R 1 . . H 0
C30 -.7632(6) -.7014(12) -.9715(6) .087(3) Uani d . 1 . . C 0
H30 -.7353 -.6357 -1.0028 .104 Uiso calc R 1 . . H 0
C31 -.8264(6) -.8006(12) -1.0156(5) .089(3) Uani d . 1 . . C 0
H31 -.8402 -.8056 -1.0757 .107 Uiso calc R 1 . . H 0
C32 -.8700(7) -.8946(15) -.9698(6) .113(4) Uani d . 1 . . C 0
H32 -.9148 -.9626 -.9985 .136 Uiso calc R 1 . . H 0
C33 -.8454(6) -.8858(13) -.8778(5) .094(3) Uani d . 1 . . C 0
H33 -.8746 -.9484 -.8462 .113 Uiso calc R 1 . . H 0
C34 -.5964(4) -.2366(7) -.3248(5) .0589(18) Uani d . 1 . . C 0
C35 -.5912(5) -.1390(8) -.3930(6) .072(2) Uani d . 1 . . C 0
H35 -.5990 -.1800 -.4483 .086 Uiso calc R 1 . . H 0
C36 -.5748(7) .0162(10) -.3798(7) .086(3) Uani d . 1 . . C 0
H36 -.5717 .0803 -.4257 .103 Uiso calc R 1 . . H 0
C37 -.5630(5) .0758(9) -.2976(7) .083(3) Uani d . 1 . . C 0
H37 -.5529 .1813 -.2887 .100 Uiso calc R 1 . . H 0
C38 -.5659(5) -.0181(9) -.2273(6) .075(2) Uani d . 1 . . C 0
H38 -.5561 .0224 -.1717 .089 Uiso calc R 1 . . H 0
C39 -.5840(5) -.1739(8) -.2436(5) .0610(19) Uani d . 1 . . C 0
H39 -.5879 -.2381 -.1980 .073 Uiso calc R 1 . . H 0
C40 -.5428(4) -.5204(7) -.3927(5) .0570(18) Uani d . 1 . . C 0
C41 -.5594(5) -.5348(9) -.4825(5) .071(2) Uani d . 1 . . C 0
H41 -.6140 -.4995 -.5176 .085 Uiso calc R 1 . . H 0
C42 -.4960(6) -.6009(11) -.5211(7) .089(3) Uani d . 1 . . C 0
H42 -.5083 -.6127 -.5809 .107 Uiso calc R 1 . . H 0
C43 -.4160(6) -.6473(11) -.4679(8) .091(3) Uani d . 1 . . C 0
H43 -.3727 -.6904 -.4923 .109 Uiso calc R 1 . . H 0
C44 -.3968(6) -.6327(12) -.3801(8) .095(3) Uani d . 1 . . C 0
H44 -.3408 -.6632 -.3457 .114 Uiso calc R 1 . . H 0
C45 -.4618(5) -.5716(9) -.3418(6) .075(2) Uani d . 1 . . C 0
H45 -.4500 -.5658 -.2817 .090 Uiso calc R 1 . . H 0
C98 -1.0181(7) -.4915(14) -.5388(7) .103(3) Uani d . 1 . . C 3
C99 -.9645(6) -.3658(13) -.5603(6) .084(3) Uani d . 1 . . C 0
N99 -.9239(7) -.2692(11) -.5813(8) .122(4) Uani d . 1 . . N 0
O99 -.6897(4) -.7247(7) -.1543(3) .0827(16) Uani d . 1 . . O 0
H99O -.6751 -.6597 -.1804 .124 Uiso d R 1 . . H 0
H99P -.7357 -.7767 -.1833 .124 Uiso d R 1 . . H 0

loop_
_atom_site_aniso_label
_atom_site_aniso_U_11
_atom_site_aniso_U_22
_atom_site_aniso_U_33
_atom_site_aniso_U_12
_atom_site_aniso_U_13
_atom_site_aniso_U_23
P1 .0525(8) .0398(7) .0331(8) -.0046(7) .0093(7) -.0009(6)
P2 .0561(9) .0514(9) .0383(9) -.0073(8) .0108(7) -.0018(7)
P3 .0556(9) .0382(8) .0675(12) -.0049(7) .0133(8) -.0012(8)
O1 .071(3) .050(2) .037(2) -.009(2) .001(2) -.0115(19)
O2 .095(4) .087(4) .081(4) -.050(3) .043(3) -.036(3)
O3 .081(3) .048(3) .061(3) -.010(2) .010(3) .011(2)
C1 .046(3) .045(3) .034(3) .004(2) .015(3) .010(2)
C2 .056(4) .049(3) .031(3) .001(3) .014(3) .001(3)
C3 .051(3) .052(3) .035(3) .006(3) .012(3) .010(3)
C4 .052(3) .045(3) .047(4) .005(3) .010(3) .012(3)
C5 .041(3) .040(3) .049(4) -.006(2) .005(3) -.001(3)
C6 .052(3) .039(3) .048(4) -.009(3) .015(3) -.005(3)
C7 .048(3) .041(3) .051(4) .000(2) .014(3) .016(3)
C8 .054(4) .074(4) .031(3) .007(3) .006(3) .015(3)
C9 .052(3) .043(3) .058(4) -.003(3) .012(3) -.002(3)
C10 .048(3) .046(3) .025(3) .000(3) .009(2) .008(2)
C11 .064(5) .053(4) .139(9) -.005(4) .015(5) .032(5)
C12 .087(6) .052(5) .191(13) -.014(5) -.012(7) .045(6)
C13 .089(6) .049(4) .082(6) .003(4) .027(5) .019(4)
C14 .088(6) .068(5) .057(5) .010(4) .005(4) .019(4)
C15 .068(5) .079(5) .058(5) -.016(4) -.009(4) .033(4)
C16 .051(3) .045(3) .038(3) .000(3) .017(3) .004(3)
C17 .073(5) .058(4) .078(6) .007(4) .024(4) -.011(4)
C18 .068(5) .107(7) .105(8) .035(5) .017(5) -.010(6)
C19 .066(5) .104(7) .075(6) .010(5) -.006(5) -.005(5)
C20 .076(6) .116(8) .077(6) .014(5) -.006(5) -.014(6)
C21 .062(4) .073(5) .046(4) .005(3) -.004(3) -.021(3)
C22 .061(4) .082(5) .026(3) .015(4) -.002(3) -.006(3)
C23 .073(6) .164(11) .067(6) .046(6) -.010(5) -.037(6)
C24 .136(12) .26(2) .076(8) .136(15) -.034(8) -.045(13)
C25 .31(3) .174(17) .048(7) .16(2) .015(13) .012(9)
C26 .281(19) .081(7) .059(6) .058(10) .075(10) .039(5)
C27 .114(7) .049(4) .061(5) .000(4) .022(5) .010(3)
C28 .061(4) .050(3) .042(3) .002(3) .015(3) .010(3)
C29 .078(5) .080(5) .061(5) -.013(4) .019(4) .016(4)
C30 .080(6) .117(7) .064(6) -.003(5) .018(5) .037(5)
C31 .080(6) .141(8) .045(4) .007(6) .013(4) .034(5)
C32 .094(7) .165(11) .064(6) -.039(7) -.010(5) .010(7)
C33 .089(6) .145(9) .035(4) -.047(6) -.010(4) .028(5)
C34 .048(4) .036(3) .088(5) -.007(3) .010(4) -.009(3)
C35 .082(5) .048(4) .095(6) -.013(4) .040(5) -.001(4)
C36 .101(7) .061(5) .105(7) -.008(5) .046(6) .007(5)
C37 .072(5) .042(4) .135(9) -.007(4) .028(6) -.003(5)
C38 .074(5) .051(4) .093(6) -.001(4) .011(5) -.018(4)
C39 .065(4) .042(3) .059(4) -.006(3) -.013(4) .002(3)
C40 .051(4) .031(3) .088(6) -.003(3) .018(4) -.001(3)
C41 .057(4) .082(5) .077(5) .013(4) .024(4) .001(4)
C42 .085(6) .092(6) .105(7) -.003(5) .050(6) -.022(5)
C43 .070(6) .091(7) .119(9) .022(5) .037(6) .007(6)
C44 .056(5) .102(7) .119(9) .017(5) .009(5) .013(6)
C45 .053(4) .066(5) .094(6) -.001(4) -.001(4) .009(4)
C98 .097(7) .123(9) .085(7) -.010(6) .020(6) .017(6)
C99 .076(6) .095(7) .064(5) .029(5) -.011(4) -.028(5)
N99 .114(8) .072(5) .160(10) .008(5) .000(7) .004(6)
O99 .096(4) .090(4) .060(3) -.019(3) .015(3) .020(3)

loop_
_atom_type_symbol
_atom_type_description
_atom_type_scat_dispersion_real
_atom_type_scat_dispersion_imag
_atom_type_scat_source
C C .0033 .0016 'International Tables Vol C Tables 4.2.6.8 and 6.1.1.4'
H H .0000 .0000 'International Tables Vol C Tables 4.2.6.8 and 6.1.1.4'
O O .0106 .0060 'International Tables Vol C Tables 4.2.6.8 and 6.1.1.4'
P P .1023 .0942 'International Tables Vol C Tables 4.2.6.8 and 6.1.1.4'
N N .0061 .0033 'International Tables Vol C Tables 4.2.6.8 and 6.1.1.4'

loop_
_geom_angle_atom_site_label_1
_geom_angle_atom_site_label_2
_geom_angle_atom_site_label_3
_geom_angle
_geom_angle_publ_flag
O1 P1 C16 112.5(3) yes
O1 P1 C10 112.3(3) yes
C16 P1 C10 108.4(3) yes
O1 P1 C7 113.5(3) yes
C16 P1 C7 106.9(3) yes
C10 P1 C7 102.7(3) yes
O2 P2 C8 113.2(3) yes
O2 P2 C22 114.3(4) yes
C8 P2 C22 106.7(3) yes
O2 P2 C28 110.7(3) yes
C8 P2 C28 106.6(3) yes
C22 P2 C28 104.7(3) yes
O3 P3 C40 111.8(3) yes
O3 P3 C34 111.2(3) yes
C40 P3 C34 107.1(3) yes
O3 P3 C9 114.1(3) yes
C40 P3 C9 109.7(3) yes
C34 P3 C9 102.3(3) yes
C2 C1 C6 119.1(5) no
C2 C1 C7 121.2(6) no
C6 C1 C7 119.6(5) no
C3 C2 C1 121.2(6) no
C3 C2 H2 119.4 no
C1 C2 H2 119.4 no
C2 C3 C4 119.0(5) no
C2 C3 C8 122.2(6) no
C4 C3 C8 118.8(5) no
C5 C4 C3 121.3(5) no
C5 C4 H4 119.3 no
C3 C4 H4 119.3 no
C4 C5 C6 119.4(5) no
C4 C5 C9 119.2(6) no
C6 C5 C9 121.4(6) no
C5 C6 C1 120.0(6) no
C5 C6 H6 120.0 no
C1 C6 H6 120.0 no
C1 C7 P1 116.0(4) no
C1 C7 H7A 108.3 no
P1 C7 H7A 108.3 no
C1 C7 H7B 108.3 no
P1 C7 H7B 108.3 no
H7A C7 H7B 107.4 no
C3 C8 P2 112.6(4) no
C3 C8 H8A 109.1 no
P2 C8 H8A 109.1 no
C3 C8 H8B 109.1 no
P2 C8 H8B 109.1 no
H8A C8 H8B 107.8 no
C5 C9 P3 115.3(4) no
C5 C9 H9A 108.5 no
P3 C9 H9A 108.5 no
C5 C9 H9B 108.5 no
P3 C9 H9B 108.5 no
H9A C9 H9B 107.5 no
C15 C10 C11 117.8(6) no
C15 C10 P1 119.0(5) no
C11 C10 P1 123.2(5) no
C12 C11 C10 118.5(8) no
C12 C11 H11 120.8 no
C10 C11 H11 120.8 no
C13 C12 C11 123.4(9) no
C13 C12 H12 118.3 no
C11 C12 H12 118.3 no
C12 C13 C14 118.9(7) no
C12 C13 H13 120.6 no
C14 C13 H13 120.6 no
C13 C14 C15 119.8(8) no
C13 C14 H14 120.1 no
C15 C14 H14 120.1 no
C10 C15 C14 121.5(7) no
C10 C15 H15 119.3 no
C14 C15 H15 119.3 no
C17 C16 C21 118.4(6) no
C17 C16 P1 118.6(5) no
C21 C16 P1 123.0(5) no
C18 C17 C16 119.9(8) no
C18 C17 H17 120.0 no
C16 C17 H17 120.0 no
C17 C18 C19 120.0(8) no
C17 C18 H18 120.0 no
C19 C18 H18 120.0 no
C20 C19 C18 120.4(8) no
C20 C19 H19 119.8 no
C18 C19 H19 119.8 no
C19 C20 C21 121.5(9) no
C19 C20 H20 119.2 no
C21 C20 H20 119.2 no
C20 C21 C16 119.6(7) no
C20 C21 H21 120.2 no
C16 C21 H21 120.2 no
C27 C22 C23 116.8(8) no
C27 C22 P2 124.3(6) no
C23 C22 P2 118.7(8) no
C24 C23 C22 121.9(13) no
C24 C23 H23 119.0 no
C22 C23 H23 119.0 no
C25 C24 C23 117.8(16) no
C25 C24 H24 121.1 no
C23 C24 H24 121.1 no
C24 C25 C26 124.1(17) no
C24 C25 H25 118.0 no
C26 C25 H25 118.0 no
C25 C26 C27 118.0(16) no
C25 C26 H26 121.0 no
C27 C26 H26 121.0 no
C22 C27 C26 121.3(11) no
C22 C27 H27 119.3 no
C26 C27 H27 119.3 no
C33 C28 C29 119.2(7) no
C33 C28 P2 122.0(5) no
C29 C28 P2 118.8(6) no
C28 C29 C30 119.3(8) no
C28 C29 H29 120.3 no
C30 C29 H29 120.3 no
C31 C30 C29 123.1(8) no
C31 C30 H30 118.4 no
C29 C30 H30 118.4 no
C30 C31 C32 118.7(8) no
C30 C31 H31 120.7 no
C32 C31 H31 120.7 no
C31 C32 C33 118.9(9) no
C31 C32 H32 120.6 no
C33 C32 H32 120.6 no
C28 C33 C32 120.8(8) no
C28 C33 H33 119.6 no
C32 C33 H33 119.6 no
C39 C34 C35 118.5(6) no
C39 C34 P3 119.3(6) no
C35 C34 P3 122.2(6) no
C36 C35 C34 121.1(8) no
C36 C35 H35 119.5 no
C34 C35 H35 119.5 no
C35 C36 C37 119.1(9) no
C35 C36 H36 120.5 no
C37 C36 H36 120.5 no
C36 C37 C38 121.7(8) no
C36 C37 H37 119.1 no
C38 C37 H37 119.1 no
C39 C38 C37 117.4(8) no
C39 C38 H38 121.3 no
C37 C38 H38 121.3 no
C34 C39 C38 122.2(8) no
C34 C39 H39 118.9 no
C38 C39 H39 118.9 no
C45 C40 C41 118.5(7) no
C45 C40 P3 118.3(7) no
C41 C40 P3 123.2(5) no
C40 C41 C42 121.7(8) no
C40 C41 H41 119.1 no
C42 C41 H41 119.1 no
C43 C42 C41 117.5(9) no
C43 C42 H42 121.2 no
C41 C42 H42 121.2 no
C42 C43 C44 122.3(9) no
C42 C43 H43 118.8 no
C44 C43 H43 118.8 no
C43 C44 C45 119.8(8) no
C43 C44 H44 120.1 no
C45 C44 H44 120.1 no
C40 C45 C44 120.0(9) no
C40 C45 H45 120.0 no
C44 C45 H45 120.0 no
N99 C99 C98 176.6(11) no
H99O O99 H99P 113.7 no

loop_
_geom_bond_atom_site_label_1
_geom_bond_atom_site_label_2
_geom_bond_site_symmetry_2
_geom_bond_distance
_geom_bond_publ_flag
P1 O1 . 1.496(4) no
P1 C16 . 1.791(6) no
P1 C10 . 1.796(6) no
P1 C7 . 1.809(6) no
P2 O2 . 1.486(5) no
P2 C8 . 1.785(6) no
P2 C22 . 1.787(7) no
P2 C28 . 1.792(7) no
P3 O3 . 1.492(5) no
P3 C40 . 1.786(7) no
P3 C34 . 1.801(6) no
P3 C9 . 1.812(6) no
C1 C2 . 1.392(8) no
C1 C6 . 1.400(8) no
C1 C7 . 1.496(7) no
C2 C3 . 1.361(8) no
C2 H2 . .9300 no
C3 C4 . 1.395(9) no
C3 C8 . 1.529(8) no
C4 C5 . 1.374(9) no
C4 H4 . .9300 no
C5 C6 . 1.382(8) no
C5 C9 . 1.529(8) no
C6 H6 . .9300 no
C7 H7A . .9700 no
C7 H7B . .9700 no
C8 H8A . .9700 no
C8 H8B . .9700 no
C9 H9A . .9700 no
C9 H9B . .9700 no
C10 C15 . 1.363(9) no
C10 C11 . 1.385(9) no
C11 C12 . 1.368(10) no
C11 H11 . .9300 no
C12 C13 . 1.333(12) no
C12 H12 . .9300 no
C13 C14 . 1.343(11) no
C13 H13 . .9300 no
C14 C15 . 1.384(10) no
C14 H14 . .9300 no
C15 H15 . .9300 no
C16 C17 . 1.396(9) no
C16 C21 . 1.405(9) no
C17 C18 . 1.376(11) no
C17 H17 . .9300 no
C18 C19 . 1.395(12) no
C18 H18 . .9300 no
C19 C20 . 1.323(13) no
C19 H19 . .9300 no
C20 C21 . 1.382(11) no
C20 H20 . .9300 no
C21 H21 . .9300 no
C22 C27 . 1.380(11) no
C22 C23 . 1.381(11) no
C23 C24 . 1.376(18) no
C23 H23 . .9300 no
C24 C25 . 1.33(3) no
C24 H24 . .9300 no
C25 C26 . 1.33(2) no
C25 H25 . .9300 no
C26 C27 . 1.384(13) no
C26 H26 . .9300 no
C27 H27 . .9300 no
C28 C33 . 1.366(10) no
C28 C29 . 1.371(9) no
C29 C30 . 1.377(11) no
C29 H29 . .9300 no
C30 C31 . 1.347(12) no
C30 H30 . .9300 no
C31 C32 . 1.377(12) no
C31 H31 . .9300 no
C32 C33 . 1.421(11) no
C32 H32 . .9300 no
C33 H33 . .9300 no
C34 C39 . 1.373(10) no
C34 C35 . 1.397(10) no
C35 C36 . 1.370(11) no
C35 H35 . .9300 no
C36 C37 . 1.379(13) no
C36 H36 . .9300 no
C37 C38 . 1.395(12) no
C37 H37 . .9300 no
C38 C39 . 1.386(10) no
C38 H38 . .9300 no
C39 H39 . .9300 no
C40 C45 . 1.370(10) no
C40 C41 . 1.396(10) no
C41 C42 . 1.400(10) no
C41 H41 . .9300 no
C42 C43 . 1.360(13) no
C42 H42 . .9300 no
C43 C44 . 1.362(13) no
C43 H43 . .9300 no
C44 C45 . 1.402(12) no
C44 H44 . .9300 no
C45 H45 . .9300 no
C98 C99 . 1.457(15) no
C99 N99 . 1.142(13) no
O99 H99O . .7674 no
O99 H99P . .8627 no

loop_
_geom_hbond_atom_site_label_D
_geom_hbond_atom_site_label_H
_geom_hbond_atom_site_label_A
_geom_hbond_distance_DH
_geom_hbond_distance_HA
_geom_hbond_distance_DA
_geom_hbond_angle_DHA
O99 H99P O1 .86 2.02 2.861(7) 166.3
O99 H99O O3 .77 2.06 2.821(7) 168.5
C15 H15 O1 .93 3.02 3.268(9) 97.3
C17 H17 O1 .93 2.65 3.048(9) 106.7
C23 H23 O2 .93 2.70 3.099(13) 106.9
C45 H45 O3 .93 2.76 3.093(10) 102.6
C29 H29 O2 .93 2.58 2.989(10) 106.9
C39 H39 O3 .93 2.60 3.021(8) 108.4

loop_
_geom_torsion_atom_site_label_1
_geom_torsion_atom_site_label_2
_geom_torsion_atom_site_label_3
_geom_torsion_atom_site_label_4
_geom_torsion
_geom_torsion_publ_flag
C2 C1 C7 P1 -121.9(6) no
C1 C7 P1 C10 170.6(5) yes
C7 P1 C10 C11 -113.6(7) no
C7 P1 C10 C15 65.2(6) yes
C6 C1 C7 P1 60.7(7) yes
C1 C7 P1 C16 56.7(5) yes
C7 P1 C16 C17 -136.8(5) no
C7 P1 C16 C21 43.8(6) yes
C1 C7 P1 O1 -68.0(5) yes
O1 P1 C10 C11 124.1(7) no
O1 P1 C10 C15 -57.1(6) yes
O1 P1 C16 C17 -11.6(6) no
O1 P1 C16 C21 169.0(5) yes
C2 C3 C8 P2 -102.3(6) no
C3 C8 P2 C22 69.9(5) yes
C8 P2 C22 C23 -146.6(6) no
C8 P2 C22 C27 39.6(7) yes
C4 C3 C8 P2 75.5(7) yes
C3 C8 P2 C28 -178.6(5) yes
C8 P2 C28 C29 131.5(6) no
C8 P2 C28 C33 -49.5(8) yes
C3 C8 P2 O2 -56.7(6) yes
O2 P2 C22 C23 -20.7(7) no
O2 P2 C22 C27 165.5(6) yes
O2 P2 C28 C29 8.0(7) no
O2 P2 C28 C33 -173.0(7) yes
C4 C5 C9 P3 -122.3(6) no
C5 C9 P3 C34 169.3(5) yes
C9 P3 C34 C35 -60.7(7) yes
C9 P3 C34 C39 117.3(6) no
C6 C5 C9 P3 60.2(7) yes
C5 C9 P3 C40 55.8(5) yes
C9 P3 C40 C41 17.0(7) yes
C9 P3 C40 C45 -162.5(5) no
C5 C9 P3 O3 -70.5(5) yes
O3 P3 C34 C35 177.1(6) yes
O3 P3 C34 C39 -4.9(7) no
O3 P3 C40 C41 144.6(6) yes
O3 P3 C40 C45 -34.9(6) no

loop_
_cod_related_entry_id
_cod_related_entry_database
_cod_related_entry_code
1 ChemSpider 30654621
